data_2221380
loop_
_publ_author_name
'Omondi, Bernard'
'Meijboom, Reinout'

_publ_section_title Di-\m-iodido-bis{[dicyclohexyl(phenyl)phosphine-\k<i>P</i>](pyridine-\k<i>N</i>)silver(I)}
_journal_coeditor_code HG2494
_journal_issue 4
_journal_name_full 'Acta Crystallographica Section E'
_journal_page_first m462
_journal_page_last m463
_journal_paper_doi 10.1107/S160053680901099X
_journal_volume 65
_journal_year 2009
_chemical_formula_iupac '[Ag2 I2 (C5 H5 N)2 (C18 H27 P)2]'
_chemical_formula_moiety 'C46 H64 Ag2 I2 N2 P2'
_chemical_formula_sum 'C46 H64 Ag2 I2 N2 P2'
_chemical_formula_weight 1176.47
_chemical_name_systematic
;
Di-\m-iodido-bis{[dicyclohexyl(phenyl)phosphine-\kP](pyridine-\kN)silver(I)}
;
_space_group_IT_number 2
_symmetry_cell_setting triclinic
_symmetry_space_group_name_Hall '-P 1'
_symmetry_space_group_name_H-M 'P -1'
_audit_creation_method 'WinGX routine CIF_UPDATE'
_cell_angle_alpha 90.484(3)
_cell_angle_beta 102.404(2)
_cell_angle_gamma 112.704(2)
_cell_formula_units_Z 1
_cell_length_a 9.5970(12)
_cell_length_b 9.9816(13)
_cell_length_c 14.1437(18)
_cell_measurement_reflns_used 8087
_cell_measurement_temperature 293(2)
_cell_measurement_theta_max 28
_cell_measurement_theta_min 1.48
_cell_volume 1214.4(3)
_computing_cell_refinement 'SAINT (Bruker, 2004)'
_computing_data_collection 'SMART (Bruker, 2004)'
_computing_data_reduction 'SAINT (Bruker, 2004)'
_computing_molecular_graphics 'DIAMOND (Brandenburg & Putz, 2005)'
_computing_publication_material 'WinGX (Farrugia, 1999)'
_computing_structure_refinement 'SHELXL97 (Sheldrick, 2008)'
_computing_structure_solution 'SHELXS97 (Sheldrick, 2008)'
_diffrn_measured_fraction_theta_full 0.974
_diffrn_measured_fraction_theta_max 0.974
_diffrn_measurement_device_type 'Bruker SMART CCD area-detector'
_diffrn_measurement_method \w
_diffrn_radiation_type MoK\a
_diffrn_radiation_wavelength 0.71073
_diffrn_reflns_av_R_equivalents 0.0142
_diffrn_reflns_limit_h_max 12
_diffrn_reflns_limit_h_min -12
_diffrn_reflns_limit_k_max 13
_diffrn_reflns_limit_k_min -11
_diffrn_reflns_limit_l_max 18
_diffrn_reflns_limit_l_min -14
_diffrn_reflns_number 7951
_diffrn_reflns_theta_full 28
_diffrn_reflns_theta_max 28
_diffrn_reflns_theta_min 1.48
_exptl_absorpt_coefficient_mu 2.175
_exptl_absorpt_correction_T_max 0.8283
_exptl_absorpt_correction_T_min 0.5615
_exptl_absorpt_correction_type multi-scan
_exptl_absorpt_process_details '(SADABS; Bruker, 2004)'
_exptl_crystal_colour Colourless
_exptl_crystal_density_diffrn 1.609
_exptl_crystal_density_method 'not measured'
_exptl_crystal_description Plate
_exptl_crystal_F_000 584
_exptl_crystal_size_max 0.3
_exptl_crystal_size_mid 0.22
_exptl_crystal_size_min 0.09
_refine_diff_density_max 0.504
_refine_diff_density_min -0.808
_refine_ls_extinction_method none
_refine_ls_goodness_of_fit_ref 1.015
_refine_ls_hydrogen_treatment constr
_refine_ls_matrix_type full
_refine_ls_number_parameters 244
_refine_ls_number_reflns 5723
_refine_ls_number_restraints 0
_refine_ls_restrained_S_all 1.015
_refine_ls_R_factor_gt 0.0305
_refine_ls_shift/su_max 0.002
_refine_ls_structure_factor_coef Fsqd
_refine_ls_weighting_details 'calc w=1/[\s^2^(Fo^2^)+(0.0363P)^2^] where P=(Fo^2^+2Fc^2^)/3'
_refine_ls_weighting_scheme calc
_refine_ls_wR_factor_ref 0.0728
_reflns_number_gt 4310
_reflns_number_total 5723
_reflns_threshold_expression I>2\s(I)
_cod_data_source_file hg2494.cif
_cod_data_source_block I
_cod_depositor_comments
;
The following automatic conversions were performed:
'_symmetry_cell_setting' value 'Triclinic' changed to 'triclinic'
according to '/home/saulius/struct/CIF-dictionaries/cif_core.dic'
dictionary named 'cif_core.dic' version 2.4.1 from 2010-06-29.

Automatic conversion script
Id: cif_fix_enum 1527 2010-12-29 10:47:43Z saulius 

The following automatic conversions were performed:

'_symmetry_cell_setting' value 'Triclinic' changed to 'triclinic'
according to /home/saulius/struct/CIF-dictionaries/cif_core.dic
dictionary named 'cif_core.dic' version 2.4.1 from 2010-06-29.

Automatic conversion script
Id: cif_fix_values 1715 2011-07-08 13:25:40Z adriana 
;
_cod_database_code 2221380
_cod_database_fobs_code 2221380

loop_
_symmetry_equiv_pos_as_xyz
'x, y, z'
'-x, -y, -z'

loop_
_atom_site_type_symbol
_atom_site_label
_atom_site_fract_x
_atom_site_fract_y
_atom_site_fract_z
_atom_site_U_iso_or_equiv
_atom_site_adp_type
_atom_site_calc_flag
_atom_site_refinement_flags
_atom_site_occupancy
_atom_site_disorder_assembly
_atom_site_disorder_group
Ag Ag 0.64528(3) 0.51283(3) 0.579194(16) 0.04387(8) Uani d . 1 . .
I I 0.67657(2) 0.67819(2) 0.418646(15) 0.04704(8) Uani d . 1 . .
P P 0.75790(9) 0.61782(8) 0.74849(5) 0.03498(17) Uani d . 1 . .
N N 0.7116(3) 0.3242(3) 0.5233(2) 0.0496(7) Uani d . 1 . .
C C11 0.8282(4) 0.4979(3) 0.8258(2) 0.0420(7) Uani d . 1 . .
H H11 0.8702 0.545 0.8926 0.05 Uiso calc R 1 . .
C C12 0.6951(4) 0.3510(4) 0.8252(3) 0.0545(9) Uani d . 1 . .
H H12A 0.6467 0.3071 0.7587 0.065 Uiso calc R 1 . .
H H12B 0.6171 0.366 0.8525 0.065 Uiso calc R 1 . .
C C13 0.7541(6) 0.2473(5) 0.8845(3) 0.0758(12) Uani d . 1 . .
H H13A 0.792 0.2863 0.9524 0.091 Uiso calc R 1 . .
H H13B 0.6687 0.1531 0.8799 0.091 Uiso calc R 1 . .
C C14 0.8837(6) 0.2275(5) 0.8483(3) 0.0793(13) Uani d . 1 . .
H H14A 0.9225 0.1663 0.8897 0.095 Uiso calc R 1 . .
H H14B 0.8427 0.1782 0.7828 0.095 Uiso calc R 1 . .
C C15 1.0152(5) 0.3712(5) 0.8482(3) 0.0745(12) Uani d . 1 . .
H H15A 1.0921 0.3552 0.8204 0.089 Uiso calc R 1 . .
H H15B 1.0647 0.415 0.9147 0.089 Uiso calc R 1 . .
C C16 0.9582(4) 0.4757(4) 0.7898(3) 0.0535(9) Uani d . 1 . .
H H16A 0.9202 0.4372 0.7218 0.064 Uiso calc R 1 . .
H H16B 1.0446 0.5692 0.7948 0.064 Uiso calc R 1 . .
C C21 0.6083(4) 0.6419(3) 0.8017(2) 0.0403(7) Uani d . 1 . .
H H21 0.5195 0.5473 0.7889 0.048 Uiso calc R 1 . .
C C22 0.5502(4) 0.7498(4) 0.7480(2) 0.0523(8) Uani d . 1 . .
H H22A 0.5176 0.7192 0.6787 0.063 Uiso calc R 1 . .
H H22B 0.6344 0.8457 0.7585 0.063 Uiso calc R 1 . .
C C23 0.4137(5) 0.7582(5) 0.7837(3) 0.0680(11) Uani d . 1 . .
H H23A 0.3842 0.8322 0.752 0.082 Uiso calc R 1 . .
H H23B 0.3253 0.6653 0.7659 0.082 Uiso calc R 1 . .
C C24 0.4547(5) 0.7946(5) 0.8927(3) 0.0713(11) Uani d . 1 . .
H H24A 0.5336 0.8932 0.9096 0.086 Uiso calc R 1 . .
H H24B 0.3633 0.7912 0.9132 0.086 Uiso calc R 1 . .
C C25 0.5139(5) 0.6903(5) 0.9458(3) 0.0643(10) Uani d . 1 . .
H H25A 0.4306 0.5939 0.9355 0.077 Uiso calc R 1 . .
H H25B 0.5458 0.7213 1.015 0.077 Uiso calc R 1 . .
C C26 0.6511(4) 0.6823(4) 0.9116(2) 0.0512(8) Uani d . 1 . .
H H26A 0.6819 0.6099 0.9447 0.061 Uiso calc R 1 . .
H H26B 0.7386 0.776 0.9282 0.061 Uiso calc R 1 . .
C C31 0.9209(3) 0.7958(3) 0.7758(2) 0.0386(7) Uani d . 1 . .
C C32 0.9355(4) 0.8901(4) 0.7032(2) 0.0473(8) Uani d . 1 . .
H H32 0.8637 0.8606 0.6435 0.057 Uiso calc R 1 . .
C C33 1.0555(5) 1.0272(4) 0.7185(3) 0.0628(10) Uani d . 1 . .
H H33 1.0619 1.0899 0.6698 0.075 Uiso calc R 1 . .
C C34 1.1638(5) 1.0704(4) 0.8043(4) 0.0713(12) Uani d . 1 . .
H H34 1.2464 1.1611 0.8134 0.086 Uiso calc R 1 . .
C C35 1.1515(5) 0.9803(4) 0.8779(3) 0.0714(12) Uani d . 1 . .
H H35 1.2242 1.011 0.9374 0.086 Uiso calc R 1 . .
C C36 1.0303(4) 0.8434(4) 0.8631(3) 0.0583(9) Uani d . 1 . .
H H36 1.0227 0.7828 0.913 0.07 Uiso calc R 1 . .
C C41 0.6644(5) 0.1923(4) 0.5544(3) 0.0605(10) Uani d . 1 . .
H H41 0.592 0.1694 0.5925 0.073 Uiso calc R 1 . .
C C42 0.7168(5) 0.0881(4) 0.5333(3) 0.0694(11) Uani d . 1 . .
H H42 0.6801 -0.0032 0.5562 0.083 Uiso calc R 1 . .
C C43 0.8250(5) 0.1217(5) 0.4776(3) 0.0759(12) Uani d . 1 . .
H H43 0.8629 0.0536 0.462 0.091 Uiso calc R 1 . .
C C44 0.8749(5) 0.2560(5) 0.4461(3) 0.0742(12) Uani d . 1 . .
H H44 0.9491 0.2818 0.4092 0.089 Uiso calc R 1 . .
C C45 0.8155(4) 0.3540(4) 0.4688(3) 0.0577(9) Uani d . 1 . .
H H45 0.8491 0.445 0.4453 0.069 Uiso calc R 1 . .

loop_
_atom_site_aniso_label
_atom_site_aniso_U_11
_atom_site_aniso_U_22
_atom_site_aniso_U_33
_atom_site_aniso_U_12
_atom_site_aniso_U_13
_atom_site_aniso_U_23
Ag 0.05080(15) 0.04133(14) 0.03791(14) 0.01641(11) 0.01097(11) 0.00158(10)
I 0.04314(13) 0.04213(13) 0.04845(13) 0.00716(9) 0.01405(9) 0.01362(9)
P 0.0372(4) 0.0322(4) 0.0333(4) 0.0111(3) 0.0089(3) 0.0039(3)
N 0.0534(17) 0.0422(16) 0.0540(17) 0.0210(13) 0.0105(13) -0.0023(13)
C11 0.0486(18) 0.0421(18) 0.0354(16) 0.0202(15) 0.0056(13) 0.0075(13)
C12 0.069(2) 0.044(2) 0.058(2) 0.0240(18) 0.0271(18) 0.0196(16)
C13 0.113(4) 0.055(2) 0.077(3) 0.043(3) 0.039(3) 0.033(2)
C14 0.116(4) 0.065(3) 0.083(3) 0.061(3) 0.029(3) 0.025(2)
C15 0.087(3) 0.082(3) 0.073(3) 0.059(3) 0.008(2) 0.010(2)
C16 0.049(2) 0.056(2) 0.060(2) 0.0265(18) 0.0120(16) 0.0077(17)
C21 0.0408(16) 0.0372(17) 0.0412(17) 0.0113(14) 0.0144(13) 0.0015(13)
C22 0.058(2) 0.061(2) 0.048(2) 0.0319(18) 0.0179(16) 0.0101(16)
C23 0.061(2) 0.089(3) 0.069(3) 0.045(2) 0.018(2) 0.012(2)
C24 0.072(3) 0.083(3) 0.077(3) 0.041(2) 0.036(2) 0.006(2)
C25 0.070(3) 0.074(3) 0.052(2) 0.023(2) 0.0297(19) 0.0040(19)
C26 0.060(2) 0.058(2) 0.0408(18) 0.0264(18) 0.0168(16) 0.0084(16)
C31 0.0359(16) 0.0343(16) 0.0443(17) 0.0119(13) 0.0106(13) 0.0023(13)
C32 0.0523(19) 0.0419(18) 0.0453(18) 0.0133(15) 0.0170(15) 0.0050(14)
C33 0.065(2) 0.044(2) 0.071(3) 0.0054(18) 0.029(2) 0.0085(18)
C34 0.051(2) 0.041(2) 0.107(4) 0.0028(17) 0.019(2) -0.005(2)
C35 0.058(2) 0.049(2) 0.081(3) 0.0091(19) -0.014(2) -0.013(2)
C36 0.057(2) 0.049(2) 0.055(2) 0.0164(18) -0.0032(17) 0.0035(17)
C41 0.066(2) 0.050(2) 0.069(2) 0.0227(19) 0.023(2) 0.0046(18)
C42 0.083(3) 0.046(2) 0.080(3) 0.030(2) 0.013(2) 0.003(2)
C43 0.080(3) 0.068(3) 0.094(3) 0.050(3) 0.012(3) -0.009(2)
C44 0.066(3) 0.071(3) 0.097(3) 0.035(2) 0.029(2) -0.003(2)
C45 0.053(2) 0.052(2) 0.069(2) 0.0200(18) 0.0172(18) 0.0013(18)

loop_
_atom_type_symbol
_atom_type_description
_atom_type_scat_dispersion_real
_atom_type_scat_dispersion_imag
_atom_type_scat_source
C C 0.0033 0.0016 'International Tables Vol C Tables 4.2.6.8 and 6.1.1.4'
H H 0 0 'International Tables Vol C Tables 4.2.6.8 and 6.1.1.4'
N N 0.0061 0.0033 'International Tables Vol C Tables 4.2.6.8 and 6.1.1.4'
P P 0.1023 0.0942 'International Tables Vol C Tables 4.2.6.8 and 6.1.1.4'
Ag Ag -0.8971 1.1015 'International Tables Vol C Tables 4.2.6.8 and 6.1.1.4'
I I -0.4742 1.8119 'International Tables Vol C Tables 4.2.6.8 and 6.1.1.4'

loop_
_geom_angle_atom_site_label_1
_geom_angle_atom_site_label_2
_geom_angle_atom_site_label_3
_geom_angle_site_symmetry_1
_geom_angle_site_symmetry_3
_geom_angle
_geom_angle_publ_flag
N Ag P . . 118.15(7) y
N Ag I . . 98.31(7) y
P Ag I . . 123.82(2) y
N Ag I . 2_666 95.85(7) y
P Ag I . 2_666 102.83(2) ?
I Ag I . 2_666 114.947(10) y
N Ag Ag . 2_666 103.19(7) y
P Ag Ag . 2_666 135.80(2) y
I Ag Ag . 2_666 59.443(10) y
I Ag Ag 2_666 2_666 55.505(11) y
Ag I Ag . 2_666 65.053(10) y
C31 P C11 . . 104.16(14) ?
C31 P C21 . . 104.32(14) ?
C11 P C21 . . 105.76(14) ?
C31 P Ag . . 119.07(10) ?
C11 P Ag . . 112.57(10) ?
C21 P Ag . . 109.89(10) ?
C41 N C45 . . 116.9(3) ?
C41 N Ag . . 122.4(2) ?
C45 N Ag . . 120.1(2) ?
C12 C11 C16 . . 110.3(3) ?
C12 C11 P . . 110.5(2) ?
C16 C11 P . . 109.9(2) ?
C12 C11 H11 . . 108.7 ?
C16 C11 H11 . . 108.7 ?
P C11 H11 . . 108.7 ?
C11 C12 C13 . . 110.9(3) ?
C11 C12 H12A . . 109.5 ?
C13 C12 H12A . . 109.5 ?
C11 C12 H12B . . 109.5 ?
C13 C12 H12B . . 109.5 ?
H12A C12 H12B . . 108 ?
C14 C13 C12 . . 111.5(3) ?
C14 C13 H13A . . 109.3 ?
C12 C13 H13A . . 109.3 ?
C14 C13 H13B . . 109.3 ?
C12 C13 H13B . . 109.3 ?
H13A C13 H13B . . 108 ?
C15 C14 C13 . . 111.6(4) ?
C15 C14 H14A . . 109.3 ?
C13 C14 H14A . . 109.3 ?
C15 C14 H14B . . 109.3 ?
C13 C14 H14B . . 109.3 ?
H14A C14 H14B . . 108 ?
C14 C15 C16 . . 111.4(4) ?
C14 C15 H15A . . 109.4 ?
C16 C15 H15A . . 109.4 ?
C14 C15 H15B . . 109.4 ?
C16 C15 H15B . . 109.4 ?
H15A C15 H15B . . 108 ?
C15 C16 C11 . . 112.1(3) ?
C15 C16 H16A . . 109.2 ?
C11 C16 H16A . . 109.2 ?
C15 C16 H16B . . 109.2 ?
C11 C16 H16B . . 109.2 ?
H16A C16 H16B . . 107.9 ?
C26 C21 C22 . . 110.5(3) ?
C26 C21 P . . 116.8(2) ?
C22 C21 P . . 110.4(2) ?
C26 C21 H21 . . 106.2 ?
C22 C21 H21 . . 106.2 ?
P C21 H21 . . 106.2 ?
C21 C22 C23 . . 111.1(3) ?
C21 C22 H22A . . 109.4 ?
C23 C22 H22A . . 109.4 ?
C21 C22 H22B . . 109.4 ?
C23 C22 H22B . . 109.4 ?
H22A C22 H22B . . 108 ?
C24 C23 C22 . . 111.6(3) ?
C24 C23 H23A . . 109.3 ?
C22 C23 H23A . . 109.3 ?
C24 C23 H23B . . 109.3 ?
C22 C23 H23B . . 109.3 ?
H23A C23 H23B . . 108 ?
C25 C24 C23 . . 111.7(3) ?
C25 C24 H24A . . 109.3 ?
C23 C24 H24A . . 109.3 ?
C25 C24 H24B . . 109.3 ?
C23 C24 H24B . . 109.3 ?
H24A C24 H24B . . 107.9 ?
C24 C25 C26 . . 111.9(3) ?
C24 C25 H25A . . 109.2 ?
C26 C25 H25A . . 109.2 ?
C24 C25 H25B . . 109.2 ?
C26 C25 H25B . . 109.2 ?
H25A C25 H25B . . 107.9 ?
C25 C26 C21 . . 110.9(3) ?
C25 C26 H26A . . 109.5 ?
C21 C26 H26A . . 109.5 ?
C25 C26 H26B . . 109.5 ?
C21 C26 H26B . . 109.5 ?
H26A C26 H26B . . 108.1 ?
C36 C31 C32 . . 117.7(3) ?
C36 C31 P . . 124.7(3) ?
C32 C31 P . . 117.6(2) ?
C33 C32 C31 . . 121.0(3) ?
C33 C32 H32 . . 119.5 ?
C31 C32 H32 . . 119.5 ?
C34 C33 C32 . . 120.2(4) ?
C34 C33 H33 . . 119.9 ?
C32 C33 H33 . . 119.9 ?
C33 C34 C35 . . 120.1(3) ?
C33 C34 H34 . . 119.9 ?
C35 C34 H34 . . 119.9 ?
C34 C35 C36 . . 119.7(4) ?
C34 C35 H35 . . 120.1 ?
C36 C35 H35 . . 120.1 ?
C31 C36 C35 . . 121.2(4) ?
C31 C36 H36 . . 119.4 ?
C35 C36 H36 . . 119.4 ?
N C41 C42 . . 123.5(4) ?
N C41 H41 . . 118.2 ?
C42 C41 H41 . . 118.2 ?
C41 C42 C43 . . 118.6(4) ?
C41 C42 H42 . . 120.7 ?
C43 C42 H42 . . 120.7 ?
C44 C43 C42 . . 118.5(4) ?
C44 C43 H43 . . 120.8 ?
C42 C43 H43 . . 120.8 ?
C43 C44 C45 . . 119.7(4) ?
C43 C44 H44 . . 120.2 ?
C45 C44 H44 . . 120.2 ?
N C45 C44 . . 122.8(4) ?
N C45 H45 . . 118.6 ?
C44 C45 H45 . . 118.6 ?

loop_
_geom_bond_atom_site_label_1
_geom_bond_atom_site_label_2
_geom_bond_site_symmetry_2
_geom_bond_distance
_geom_bond_publ_flag
Ag N . 2.386(3) y
Ag P . 2.4436(8) y
Ag I . 2.8186(4) y
Ag I 2_666 2.9449(5) y
Ag Ag 2_666 3.1008(6) y
I Ag 2_666 2.9449(4) ?
P C31 . 1.827(3) ?
P C11 . 1.847(3) ?
P C21 . 1.847(3) ?
N C41 . 1.329(4) ?
N C45 . 1.334(4) ?
C11 C12 . 1.527(5) ?
C11 C16 . 1.532(4) ?
C11 H11 . 0.98 ?
C12 C13 . 1.536(5) ?
C12 H12A . 0.97 ?
C12 H12B . 0.97 ?
C13 C14 . 1.521(6) ?
C13 H13A . 0.97 ?
C13 H13B . 0.97 ?
C14 C15 . 1.501(6) ?
C14 H14A . 0.97 ?
C14 H14B . 0.97 ?
C15 C16 . 1.526(5) ?
C15 H15A . 0.97 ?
C15 H15B . 0.97 ?
C16 H16A . 0.97 ?
C16 H16B . 0.97 ?
C21 C26 . 1.528(4) ?
C21 C22 . 1.530(4) ?
C21 H21 . 0.98 ?
C22 C23 . 1.532(5) ?
C22 H22A . 0.97 ?
C22 H22B . 0.97 ?
C23 C24 . 1.510(5) ?
C23 H23A . 0.97 ?
C23 H23B . 0.97 ?
C24 C25 . 1.503(5) ?
C24 H24A . 0.97 ?
C24 H24B . 0.97 ?
C25 C26 . 1.525(5) ?
C25 H25A . 0.97 ?
C25 H25B . 0.97 ?
C26 H26A . 0.97 ?
C26 H26B . 0.97 ?
C31 C36 . 1.379(4) ?
C31 C32 . 1.391(4) ?
C32 C33 . 1.384(5) ?
C32 H32 . 0.93 ?
C33 C34 . 1.358(6) ?
C33 H33 . 0.93 ?
C34 C35 . 1.376(6) ?
C34 H34 . 0.93 ?
C35 C36 . 1.389(5) ?
C35 H35 . 0.93 ?
C36 H36 . 0.93 ?
C41 C42 . 1.374(5) ?
C41 H41 . 0.93 ?
C42 C43 . 1.378(6) ?
C42 H42 . 0.93 ?
C43 C44 . 1.353(6) ?
C43 H43 . 0.93 ?
C44 C45 . 1.376(5) ?
C44 H44 . 0.93 ?
C45 H45 . 0.93 ?

loop_
_geom_torsion_atom_site_label_1
_geom_torsion_atom_site_label_2
_geom_torsion_atom_site_label_3
_geom_torsion_atom_site_label_4
_geom_torsion_site_symmetry_1
_geom_torsion_site_symmetry_2
_geom_torsion_site_symmetry_3
_geom_torsion_site_symmetry_4
_geom_torsion
_geom_torsion_publ_flag
N Ag I Ag . . . 2_666 100.46(7) y
P Ag I Ag . . . 2_666 -127.34(3) y
I Ag I Ag 2_666 . . 2_666 0 ?
N Ag P C31 . . . . 102.47(14) ?
I Ag P C31 . . . . -21.28(12) ?
I Ag P C31 2_666 . . . -153.61(11) ?
Ag Ag P C31 2_666 . . . -100.40(12) ?
N Ag P C11 . . . . -19.81(14) ?
I Ag P C11 . . . . -143.57(11) ?
I Ag P C11 2_666 . . . 84.11(11) ?
Ag Ag P C11 2_666 . . . 137.32(11) ?
N Ag P C21 . . . . -137.39(13) ?
I Ag P C21 . . . . 98.85(11) ?
I Ag P C21 2_666 . . . -33.48(11) ?
Ag Ag P C21 2_666 . . . 19.73(11) ?
P Ag N C41 . . . . 68.4(3) ?
I Ag N C41 . . . . -155.9(3) ?
I Ag N C41 2_666 . . . -39.6(3) ?
Ag Ag N C41 2_666 . . . -95.5(3) ?
P Ag N C45 . . . . -102.6(3) ?
I Ag N C45 . . . . 33.1(3) ?
I Ag N C45 2_666 . . . 149.5(3) ?
Ag Ag N C45 2_666 . . . 93.6(3) ?
C31 P C11 C12 . . . . 169.8(2) ?
C21 P C11 C12 . . . . 60.2(3) ?
Ag P C11 C12 . . . . -59.8(2) ?
C31 P C11 C16 . . . . -68.2(3) ?
C21 P C11 C16 . . . . -177.8(2) ?
Ag P C11 C16 . . . . 62.2(2) ?
C16 C11 C12 C13 . . . . 55.0(4) ?
P C11 C12 C13 . . . . 176.8(2) ?
C11 C12 C13 C14 . . . . -55.7(5) ?
C12 C13 C14 C15 . . . . 55.5(5) ?
C13 C14 C15 C16 . . . . -54.9(5) ?
C14 C15 C16 C11 . . . . 55.2(4) ?
C12 C11 C16 C15 . . . . -55.1(4) ?
P C11 C16 C15 . . . . -177.2(3) ?
C31 P C21 C26 . . . . -61.2(3) ?
C11 P C21 C26 . . . . 48.3(3) ?
Ag P C21 C26 . . . . 170.1(2) ?
C31 P C21 C22 . . . . 66.0(3) ?
C11 P C21 C22 . . . . 175.6(2) ?
Ag P C21 C22 . . . . -62.7(2) ?
C26 C21 C22 C23 . . . . -55.6(4) ?
P C21 C22 C23 . . . . 173.7(3) ?
C21 C22 C23 C24 . . . . 54.9(5) ?
C22 C23 C24 C25 . . . . -54.4(5) ?
C23 C24 C25 C26 . . . . 54.9(5) ?
C24 C25 C26 C21 . . . . -55.8(4) ?
C22 C21 C26 C25 . . . . 55.9(4) ?
P C21 C26 C25 . . . . -176.9(2) ?
C11 P C31 C36 . . . . -28.3(3) ?
C21 P C31 C36 . . . . 82.4(3) ?
Ag P C31 C36 . . . . -154.7(3) ?
C11 P C31 C32 . . . . 151.8(2) ?
C21 P C31 C32 . . . . -97.5(3) ?
Ag P C31 C32 . . . . 25.4(3) ?
C36 C31 C32 C33 . . . . -0.3(5) ?
P C31 C32 C33 . . . . 179.6(3) ?
C31 C32 C33 C34 . . . . 1.8(6) ?
C32 C33 C34 C35 . . . . -2.5(6) ?
C33 C34 C35 C36 . . . . 1.7(6) ?
C32 C31 C36 C35 . . . . -0.5(5) ?
P C31 C36 C35 . . . . 179.6(3) ?
C34 C35 C36 C31 . . . . -0.2(6) ?
C45 N C41 C42 . . . . -0.1(6) ?
Ag N C41 C42 . . . . -171.3(3) ?
N C41 C42 C43 . . . . 0.5(6) ?
C41 C42 C43 C44 . . . . 0.0(7) ?
C42 C43 C44 C45 . . . . -1.0(7) ?
C41 N C45 C44 . . . . -1.0(6) ?
Ag N C45 C44 . . . . 170.5(3) ?
C43 C44 C45 N . . . . 1.5(7) ?
